data_4125597
loop_
_publ_author_name
'Rittle, Jonathan'
'Peters, Jonas C.'

_publ_section_title
;
 N-H Bond Dissociation Enthalpies and Facile H Atom Transfers for Early
 Intermediates of Fe-N2 and Fe-CN Reductions.
;
_journal_issue 8
_journal_name_full 'Journal of the American Chemical Society'
_journal_page_first 3161
_journal_page_last 3170
_journal_paper_doi 10.1021/jacs.6b12861
_journal_volume 139
_journal_year 2017
_chemical_formula_sum 'C38 H57 Fe N P3 Si'
_chemical_formula_weight 704.69
_chemical_name_systematic
;
 ?
;
_space_group_crystal_system triclinic
_space_group_IT_number 2
_space_group_name_Hall '-P 1'
_space_group_name_H-M_alt 'P -1'
_symmetry_space_group_name_Hall '-P 1'
_symmetry_space_group_name_H-M 'P -1'
_atom_sites_solution_hydrogens geom
_audit_creation_method SHELXL-2013
_cell_angle_alpha 74.62(3)
_cell_angle_beta 88.11(3)
_cell_angle_gamma 61.95(3)
_cell_formula_units_Z 2
_cell_length_a 10.530(2)
_cell_length_b 10.877(2)
_cell_length_c 18.902(4)
_cell_measurement_reflns_used 9651
_cell_measurement_temperature 100(2)
_cell_measurement_theta_max 35.96
_cell_measurement_theta_min 2.36
_cell_volume 1831.5(9)
_computing_structure_refinement 'SHELXL-2013 (Sheldrick, 2013)'
_diffrn_ambient_temperature 100(2)
_diffrn_detector_area_resol_mean 8.33
_diffrn_measured_fraction_theta_full 0.999
_diffrn_measured_fraction_theta_max 0.954
_diffrn_measurement_device_type 'Bruker KAPPA APEXII CCD'
_diffrn_measurement_method '\f and \w scans'
_diffrn_radiation_type MoK\a
_diffrn_radiation_wavelength 0.71073
_diffrn_reflns_av_R_equivalents 0.0994
_diffrn_reflns_av_unetI/netI 0.0706
_diffrn_reflns_Laue_measured_fraction_full 0.999
_diffrn_reflns_Laue_measured_fraction_max 0.954
_diffrn_reflns_limit_h_max 18
_diffrn_reflns_limit_h_min -17
_diffrn_reflns_limit_k_max 18
_diffrn_reflns_limit_k_min -18
_diffrn_reflns_limit_l_max 32
_diffrn_reflns_limit_l_min -32
_diffrn_reflns_number 172951
_diffrn_reflns_point_group_measured_fraction_full 0.999
_diffrn_reflns_point_group_measured_fraction_max 0.954
_diffrn_reflns_theta_full 25.242
_diffrn_reflns_theta_max 37.599
_diffrn_reflns_theta_min 2.204
_diffrn_source 'fine-focus sealed tube'
_exptl_absorpt_coefficient_mu 0.603
_exptl_absorpt_correction_type multi-scan
_exptl_absorpt_process_details 'SADABS-2014/5 (Sheldrick, 2014)'
_exptl_crystal_colour orange
_exptl_crystal_density_diffrn 1.278
_exptl_crystal_description block
_exptl_crystal_F_000 754
_exptl_crystal_size_max 0.450
_exptl_crystal_size_mid 0.350
_exptl_crystal_size_min 0.250
_exptl_transmission_factor_max 0.817
_exptl_transmission_factor_min 0.702
_refine_diff_density_max 0.748
_refine_diff_density_min -0.598
_refine_diff_density_rms 0.117
_refine_ls_extinction_method none
_refine_ls_goodness_of_fit_ref 1.066
_refine_ls_hydrogen_treatment constr
_refine_ls_matrix_type full
_refine_ls_number_parameters 410
_refine_ls_number_reflns 18509
_refine_ls_number_restraints 0
_refine_ls_restrained_S_all 1.066
_refine_ls_R_factor_all 0.0938
_refine_ls_R_factor_gt 0.0533
_refine_ls_shift/su_max 0.001
_refine_ls_shift/su_mean 0.000
_refine_ls_structure_factor_coef Fsqd
_refine_ls_weighting_details 'w=1/[\s^2^(Fo^2^)+(0.0453P)^2^+0.9364P] where P=(Fo^2^+2Fc^2^)/3'
_refine_ls_weighting_scheme calc
_refine_ls_wR_factor_gt 0.0997
_refine_ls_wR_factor_ref 0.1109
_reflns_Friedel_coverage 0.000
_reflns_number_gt 13419
_reflns_number_total 18509
_reflns_threshold_expression 'I > 2\s(I)'
_cod_data_source_file ja6b12861_si_001.cif
_cod_data_source_block p14003
_cod_depositor_comments 'Adding full bibliography for 4125594--4125598.cif.'
_cod_original_cell_volume 1831.4(8)
_cod_database_code 4125597
_shelx_space_group_comment
;
The symmetry employed for this shelxl refinement is uniquely defined
by the following loop, which should always be used as a source of
symmetry information in preference to the above space-group names.
They are only intended as comments.
;
_shelxl_version_number 2013-3

loop_
_space_group_symop_operation_xyz
'x, y, z'
'-x, -y, -z'

loop_
_atom_site_label
_atom_site_type_symbol
_atom_site_fract_x
_atom_site_fract_y
_atom_site_fract_z
_atom_site_U_iso_or_equiv
_atom_site_adp_type
_atom_site_occupancy
_atom_site_site_symmetry_order
_atom_site_calc_flag
_atom_site_refinement_flags_posn
_atom_site_refinement_flags_adp
Fe1 Fe 0.83027(2) 0.42550(2) 0.23353(2) 0.00765(4) Uani 1 1 d . .
P2 P 0.67809(3) 0.63631(4) 0.14700(2) 0.00929(6) Uani 1 1 d . .
P1 P 0.84870(3) 0.21625(4) 0.22268(2) 0.00918(6) Uani 1 1 d . .
P3 P 0.87430(4) 0.41516(4) 0.35245(2) 0.01037(6) Uani 1 1 d . .
Si1 Si 0.61569(4) 0.45222(4) 0.27420(2) 0.00821(6) Uani 1 1 d . .
C1 C 0.45745(13) 0.58304(13) 0.20045(7) 0.0097(2) Uani 1 1 d . .
C12 C 0.58038(14) 0.53163(14) 0.35530(7) 0.0106(2) Uani 1 1 d . .
C17 C 0.70345(14) 0.52475(14) 0.38748(7) 0.0108(2) Uani 1 1 d . .
C19 C 0.49285(13) 0.66034(13) 0.13782(7) 0.0096(2) Uani 1 1 d . .
C11 C 0.73781(14) 0.15652(14) 0.28563(7) 0.0107(2) Uani 1 1 d . .
C20 C 0.63671(14) 0.81362(14) 0.16432(7) 0.0122(2) Uani 1 1 d . .
H20A H 0.7315 0.8110 0.1723 0.015 Uiso 1 1 calc R U
C6 C 0.61861(13) 0.27011(14) 0.30485(7) 0.0103(2) Uani 1 1 d . .
C28 C 0.77915(14) 0.20638(14) 0.13417(7) 0.0117(2) Uani 1 1 d . .
H28A H 0.8261 0.2432 0.0932 0.014 Uiso 1 1 calc R U
C2 C 0.31721(14) 0.59995(15) 0.20037(8) 0.0136(2) Uani 1 1 d . .
H2A H 0.2913 0.5506 0.2429 0.016 Uiso 1 1 calc R U
C16 C 0.68870(15) 0.59830(15) 0.44035(7) 0.0146(2) Uani 1 1 d . .
H16A H 0.7717 0.5929 0.4623 0.018 Uiso 1 1 calc R U
C32 C 0.85577(15) 0.17433(15) 0.44500(8) 0.0156(2) Uani 1 1 d . .
H32A H 0.8898 0.0961 0.4914 0.023 Uiso 1 1 calc R U
H32B H 0.8603 0.1340 0.4038 0.023 Uiso 1 1 calc R U
H32C H 0.7556 0.2465 0.4465 0.023 Uiso 1 1 calc R U
C5 C 0.38953(14) 0.74946(14) 0.07664(7) 0.0130(2) Uani 1 1 d . .
H5A H 0.4133 0.8022 0.0346 0.016 Uiso 1 1 calc R U
C13 C 0.44546(15) 0.61028(15) 0.37844(8) 0.0145(2) Uani 1 1 d . .
H13A H 0.3623 0.6130 0.3584 0.017 Uiso 1 1 calc R U
C22 C 0.72739(15) 0.66738(15) 0.05041(7) 0.0149(2) Uani 1 1 d . .
H22A H 0.6420 0.7533 0.0180 0.018 Uiso 1 1 calc R U
C7 C 0.52547(15) 0.23709(15) 0.35071(7) 0.0139(2) Uani 1 1 d . .
H7A H 0.4436 0.3132 0.3631 0.017 Uiso 1 1 calc R U
C18 C 0.56163(15) 0.83292(15) 0.23417(8) 0.0149(2) Uani 1 1 d . .
H18A H 0.5491 0.9224 0.2432 0.022 Uiso 1 1 calc R U
H18B H 0.6209 0.7498 0.2763 0.022 Uiso 1 1 calc R U
H18C H 0.4667 0.8389 0.2279 0.022 Uiso 1 1 calc R U
C25 C 1.03086(14) 0.05120(15) 0.23868(8) 0.0145(2) Uani 1 1 d . .
H25A H 1.0155 -0.0346 0.2438 0.017 Uiso 1 1 calc R U
C4 C 0.25184(15) 0.76119(15) 0.07712(8) 0.0159(2) Uani 1 1 d . .
H4A H 0.1830 0.8196 0.0349 0.019 Uiso 1 1 calc R U
C29 C 0.61592(15) 0.30565(16) 0.11662(8) 0.0165(3) Uani 1 1 d . .
H29A H 0.5855 0.3115 0.0668 0.025 Uiso 1 1 calc R U
H29B H 0.5918 0.4029 0.1192 0.025 Uiso 1 1 calc R U
H29C H 0.5657 0.2662 0.1525 0.025 Uiso 1 1 calc R U
C21 C 0.54583(16) 0.94910(15) 0.10048(8) 0.0161(2) Uani 1 1 d . .
H21A H 0.5326 1.0357 0.1133 0.024 Uiso 1 1 calc R U
H21B H 0.4512 0.9562 0.0915 0.024 Uiso 1 1 calc R U
H21C H 0.5957 0.9420 0.0559 0.024 Uiso 1 1 calc R U
C3 C 0.21491(15) 0.68776(16) 0.13915(8) 0.0167(3) Uani 1 1 d . .
H3A H 0.1205 0.6974 0.1398 0.020 Uiso 1 1 calc R U
C34 C 0.99053(14) 0.49573(15) 0.36703(8) 0.0152(2) Uani 1 1 d . .
H34A H 0.9726 0.5187 0.4154 0.018 Uiso 1 1 calc R U
C10 C 0.76272(16) 0.01384(15) 0.31380(8) 0.0146(2) Uani 1 1 d . .
H10A H 0.8436 -0.0628 0.3011 0.018 Uiso 1 1 calc R U
C31 C 0.95211(15) 0.24679(15) 0.43448(7) 0.0140(2) Uani 1 1 d . .
H31A H 1.0482 0.1764 0.4231 0.017 Uiso 1 1 calc R U
C15 C 0.55266(17) 0.67931(16) 0.46077(8) 0.0181(3) Uani 1 1 d . .
H15A H 0.5428 0.7312 0.4957 0.022 Uiso 1 1 calc R U
C30 C 0.81318(16) 0.05363(15) 0.13254(8) 0.0170(3) Uani 1 1 d . .
H30A H 0.7739 0.0590 0.0849 0.026 Uiso 1 1 calc R U
H30B H 0.7691 0.0138 0.1723 0.026 Uiso 1 1 calc R U
H30C H 0.9183 -0.0095 0.1394 0.026 Uiso 1 1 calc R U
C27 C 1.11798(15) 0.06211(17) 0.17264(9) 0.0188(3) Uani 1 1 d . .
H27A H 1.2126 -0.0255 0.1823 0.028 Uiso 1 1 calc R U
H27B H 1.1317 0.1476 0.1653 0.028 Uiso 1 1 calc R U
H27C H 1.0652 0.0712 0.1281 0.028 Uiso 1 1 calc R U
C14 C 0.43130(16) 0.68468(16) 0.43038(8) 0.0187(3) Uani 1 1 d . .
H14A H 0.3388 0.7390 0.4450 0.022 Uiso 1 1 calc R U
C8 C 0.55040(16) 0.09446(16) 0.37865(8) 0.0177(3) Uani 1 1 d . .
H8A H 0.4861 0.0739 0.4098 0.021 Uiso 1 1 calc R U
C26 C 1.11725(16) 0.02451(17) 0.30967(9) 0.0215(3) Uani 1 1 d . .
H26A H 1.2132 -0.0599 0.3148 0.032 Uiso 1 1 calc R U
H26B H 1.0661 0.0061 0.3521 0.032 Uiso 1 1 calc R U
H26C H 1.1278 0.1102 0.3076 0.032 Uiso 1 1 calc R U
C35 C 0.95048(16) 0.63729(16) 0.30702(9) 0.0199(3) Uani 1 1 d . .
H35A H 1.0118 0.6778 0.3164 0.030 Uiso 1 1 calc R U
H35B H 0.8487 0.7068 0.3073 0.030 Uiso 1 1 calc R U
H35C H 0.9652 0.6181 0.2588 0.030 Uiso 1 1 calc R U
C36 C 1.15194(15) 0.39048(17) 0.37054(9) 0.0196(3) Uani 1 1 d . .
H36A H 1.2085 0.4363 0.3793 0.029 Uiso 1 1 calc R U
H36B H 1.1725 0.3659 0.3237 0.029 Uiso 1 1 calc R U
H36C H 1.1782 0.3018 0.4109 0.029 Uiso 1 1 calc R U
C9 C 0.66961(17) -0.01705(16) 0.36057(8) 0.0176(3) Uani 1 1 d . .
H9A H 0.6880 -0.1146 0.3800 0.021 Uiso 1 1 calc R U
C33 C 0.97702(18) 0.27190(17) 0.50791(8) 0.0207(3) Uani 1 1 d . .
H33A H 1.0236 0.1786 0.5462 0.031 Uiso 1 1 calc R U
H33B H 0.8839 0.3358 0.5223 0.031 Uiso 1 1 calc R U
H33C H 1.0395 0.3173 0.5021 0.031 Uiso 1 1 calc R U
C24 C 0.85498(17) 0.70003(18) 0.04578(9) 0.0221(3) Uani 1 1 d . .
H24A H 0.8820 0.7117 -0.0047 0.033 Uiso 1 1 calc R U
H24B H 0.9377 0.6195 0.0798 0.033 Uiso 1 1 calc R U
H24C H 0.8266 0.7897 0.0593 0.033 Uiso 1 1 calc R U
C23 C 0.76555(19) 0.53568(17) 0.02230(9) 0.0224(3) Uani 1 1 d . .
H23A H 0.7944 0.5530 -0.0277 0.034 Uiso 1 1 calc R U
H23B H 0.6810 0.5205 0.0214 0.034 Uiso 1 1 calc R U
H23C H 0.8457 0.4492 0.0551 0.034 Uiso 1 1 calc R U
C37 C 1.00726(14) 0.39251(14) 0.20430(7) 0.0116(2) Uani 1 1 d . .
N1 N 1.12011(13) 0.37601(14) 0.18341(7) 0.0175(2) Uani 1 1 d . .
C38 C 1.27513(16) 0.29089(19) 0.18930(10) 0.0237(3) Uani 1 1 d . .
H38A H 1.3187 0.3547 0.1838 0.036 Uiso 1 1 calc R U
H38B H 1.3022 0.2416 0.1504 0.036 Uiso 1 1 calc R U
H38C H 1.3101 0.2184 0.2377 0.036 Uiso 1 1 calc R U

loop_
_atom_site_aniso_label
_atom_site_aniso_U_11
_atom_site_aniso_U_22
_atom_site_aniso_U_33
_atom_site_aniso_U_23
_atom_site_aniso_U_13
_atom_site_aniso_U_12
Fe1 0.00592(7) 0.00703(8) 0.00925(8) -0.00200(6) 0.00027(6) -0.00263(6)
P2 0.00810(13) 0.00971(14) 0.00917(13) -0.00122(11) 0.00042(10) -0.00428(11)
P1 0.00812(13) 0.00927(14) 0.01107(14) -0.00458(11) 0.00103(10) -0.00400(11)
P3 0.00803(13) 0.01040(14) 0.01292(14) -0.00557(11) -0.00014(11) -0.00335(11)
Si1 0.00676(14) 0.00796(14) 0.00877(14) -0.00180(11) 0.00044(11) -0.00291(12)
C1 0.0078(5) 0.0097(5) 0.0120(5) -0.0047(4) 0.0008(4) -0.0035(4)
C12 0.0106(5) 0.0087(5) 0.0107(5) -0.0021(4) 0.0021(4) -0.0036(4)
C17 0.0107(5) 0.0094(5) 0.0105(5) -0.0031(4) 0.0002(4) -0.0031(4)
C19 0.0091(5) 0.0087(5) 0.0106(5) -0.0035(4) -0.0006(4) -0.0034(4)
C11 0.0117(5) 0.0109(5) 0.0108(5) -0.0026(4) 0.0001(4) -0.0064(4)
C20 0.0126(5) 0.0102(5) 0.0138(5) -0.0007(4) -0.0022(4) -0.0066(4)
C6 0.0090(5) 0.0104(5) 0.0109(5) -0.0015(4) 0.0003(4) -0.0049(4)
C28 0.0135(5) 0.0116(5) 0.0122(5) -0.0058(4) 0.0011(4) -0.0064(5)
C2 0.0094(5) 0.0149(6) 0.0163(6) -0.0029(5) 0.0005(4) -0.0062(5)
C16 0.0169(6) 0.0135(6) 0.0125(5) -0.0058(5) 0.0005(4) -0.0053(5)
C32 0.0166(6) 0.0134(6) 0.0137(6) -0.0020(5) -0.0009(5) -0.0057(5)
C5 0.0129(5) 0.0124(6) 0.0122(5) -0.0025(4) -0.0026(4) -0.0052(5)
C13 0.0114(5) 0.0158(6) 0.0135(6) -0.0036(5) 0.0032(4) -0.0048(5)
C22 0.0140(6) 0.0148(6) 0.0112(5) -0.0004(4) 0.0026(4) -0.0050(5)
C7 0.0122(5) 0.0149(6) 0.0138(6) -0.0020(5) 0.0020(4) -0.0071(5)
C18 0.0183(6) 0.0116(6) 0.0147(6) -0.0043(5) -0.0010(5) -0.0066(5)
C25 0.0106(5) 0.0120(6) 0.0187(6) -0.0071(5) 0.0010(5) -0.0023(5)
C4 0.0125(6) 0.0165(6) 0.0156(6) -0.0026(5) -0.0051(5) -0.0051(5)
C29 0.0143(6) 0.0189(6) 0.0166(6) -0.0094(5) -0.0021(5) -0.0058(5)
C21 0.0183(6) 0.0112(6) 0.0157(6) 0.0001(5) -0.0025(5) -0.0065(5)
C3 0.0091(5) 0.0191(6) 0.0210(6) -0.0048(5) -0.0020(5) -0.0065(5)
C34 0.0113(5) 0.0172(6) 0.0204(6) -0.0097(5) 0.0005(5) -0.0071(5)
C10 0.0185(6) 0.0110(6) 0.0156(6) -0.0042(5) 0.0015(5) -0.0078(5)
C31 0.0130(6) 0.0124(6) 0.0127(5) -0.0041(4) -0.0030(4) -0.0025(5)
C15 0.0221(7) 0.0155(6) 0.0133(6) -0.0077(5) 0.0044(5) -0.0047(5)
C30 0.0206(7) 0.0140(6) 0.0199(6) -0.0086(5) 0.0000(5) -0.0090(5)
C27 0.0128(6) 0.0203(7) 0.0263(7) -0.0141(6) 0.0064(5) -0.0067(5)
C14 0.0158(6) 0.0174(6) 0.0149(6) -0.0055(5) 0.0057(5) -0.0014(5)
C8 0.0203(7) 0.0200(7) 0.0163(6) -0.0022(5) 0.0034(5) -0.0141(6)
C26 0.0148(6) 0.0195(7) 0.0207(7) -0.0063(6) -0.0039(5) 0.0000(5)
C35 0.0168(6) 0.0159(6) 0.0314(8) -0.0088(6) 0.0005(6) -0.0101(5)
C36 0.0115(6) 0.0241(7) 0.0248(7) -0.0104(6) 0.0000(5) -0.0079(5)
C9 0.0246(7) 0.0141(6) 0.0173(6) -0.0023(5) 0.0016(5) -0.0130(6)
C33 0.0247(7) 0.0194(7) 0.0151(6) -0.0047(5) -0.0064(5) -0.0080(6)
C24 0.0179(7) 0.0235(7) 0.0213(7) 0.0000(6) 0.0075(5) -0.0106(6)
C23 0.0284(8) 0.0196(7) 0.0157(6) -0.0062(5) 0.0079(6) -0.0084(6)
C37 0.0122(5) 0.0099(5) 0.0121(5) -0.0038(4) 0.0005(4) -0.0044(4)
N1 0.0144(5) 0.0183(6) 0.0219(6) -0.0065(5) 0.0044(4) -0.0092(5)
C38 0.0099(6) 0.0301(8) 0.0337(8) -0.0175(7) 0.0060(6) -0.0075(6)

loop_
_atom_type_symbol
_atom_type_description
_atom_type_scat_dispersion_real
_atom_type_scat_dispersion_imag
_atom_type_scat_source
C C 0.0033 0.0016 'International Tables Vol C Tables 4.2.6.8 and 6.1.1.4'
H H 0.0000 0.0000 'International Tables Vol C Tables 4.2.6.8 and 6.1.1.4'
N N 0.0061 0.0033 'International Tables Vol C Tables 4.2.6.8 and 6.1.1.4'
Si Si 0.0817 0.0704 'International Tables Vol C Tables 4.2.6.8 and 6.1.1.4'
P P 0.1023 0.0942 'International Tables Vol C Tables 4.2.6.8 and 6.1.1.4'
Fe Fe 0.3463 0.8444 'International Tables Vol C Tables 4.2.6.8 and 6.1.1.4'

loop_
_geom_angle_atom_site_label_1
_geom_angle_atom_site_label_2
_geom_angle_atom_site_label_3
_geom_angle
C37 Fe1 P1 95.57(5)
C37 Fe1 P3 98.08(5)
P1 Fe1 P3 112.49(3)
C37 Fe1 Si1 176.50(4)
P1 Fe1 Si1 81.85(3)
P3 Fe1 Si1 80.81(3)
C37 Fe1 P2 102.16(5)
P1 Fe1 P2 117.81(3)
P3 Fe1 P2 122.87(3)
Si1 Fe1 P2 81.17(3)
C19 P2 C22 104.77(7)
C19 P2 C20 100.07(7)
C22 P2 C20 100.53(7)
C19 P2 Fe1 112.29(5)
C22 P2 Fe1 118.60(5)
C20 P2 Fe1 118.11(5)
C11 P1 C25 104.55(7)
C11 P1 C28 98.09(6)
C25 P1 C28 98.45(7)
C11 P1 Fe1 111.54(5)
C25 P1 Fe1 119.56(5)
C28 P1 Fe1 121.41(5)
C17 P3 C34 103.01(6)
C17 P3 C31 98.65(7)
C34 P3 C31 99.65(7)
C17 P3 Fe1 110.08(5)
C34 P3 Fe1 115.40(5)
C31 P3 Fe1 126.69(5)
C6 Si1 C12 108.71(6)
C6 Si1 C1 109.22(6)
C12 Si1 C1 106.46(6)
C6 Si1 Fe1 110.47(5)
C12 Si1 Fe1 109.96(5)
C1 Si1 Fe1 111.90(5)
C2 C1 C19 118.66(12)
C2 C1 Si1 126.74(10)
C19 C1 Si1 114.39(9)
C13 C12 C17 118.72(12)
C13 C12 Si1 126.61(10)
C17 C12 Si1 114.08(10)
C16 C17 C12 120.02(12)
C16 C17 P3 126.08(10)
C12 C17 P3 113.90(9)
C5 C19 C1 119.95(12)
C5 C19 P2 125.68(10)
C1 C19 P2 114.33(10)
C10 C11 C6 119.86(12)
C10 C11 P1 125.99(11)
C6 C11 P1 114.15(10)
C18 C20 C21 108.19(12)
C18 C20 P2 112.19(9)
C21 C20 P2 114.80(10)
C7 C6 C11 118.74(12)
C7 C6 Si1 126.16(10)
C11 C6 Si1 114.63(10)
C29 C28 C30 108.39(11)
C29 C28 P1 111.17(9)
C30 C28 P1 115.22(10)
C3 C2 C1 121.26(13)
C15 C16 C17 120.09(13)
C4 C5 C19 120.25(13)
C14 C13 C12 120.94(13)
C23 C22 C24 109.91(13)
C23 C22 P2 110.92(10)
C24 C22 P2 110.69(10)
C8 C7 C6 121.28(13)
C26 C25 C27 110.11(12)
C26 C25 P1 112.03(10)
C27 C25 P1 111.10(10)
C3 C4 C5 120.24(13)
C4 C3 C2 119.59(13)
C35 C34 C36 109.77(13)
C35 C34 P3 111.18(10)
C36 C34 P3 112.31(10)
C11 C10 C9 120.44(13)
C32 C31 C33 108.66(12)
C32 C31 P3 110.63(9)
C33 C31 P3 115.08(10)
C14 C15 C16 120.31(13)
C15 C14 C13 119.88(13)
C9 C8 C7 119.57(13)
C8 C9 C10 120.08(13)
N1 C37 Fe1 177.55(13)
C37 N1 C38 150.27(15)

loop_
_geom_bond_atom_site_label_1
_geom_bond_atom_site_label_2
_geom_bond_distance
Fe1 C37 1.8209(14)
Fe1 P1 2.2559(6)
Fe1 P3 2.2728(6)
Fe1 Si1 2.2731(7)
Fe1 P2 2.2866(13)
P2 C19 1.8498(13)
P2 C22 1.8687(14)
P2 C20 1.8846(14)
P1 C11 1.8475(14)
P1 C25 1.8723(16)
P1 C28 1.8965(14)
P3 C17 1.8490(15)
P3 C34 1.8710(14)
P3 C31 1.8962(17)
Si1 C6 1.8961(14)
Si1 C12 1.8966(14)
Si1 C1 1.9015(16)
C1 C2 1.3996(18)
C1 C19 1.4090(18)
C12 C13 1.3985(19)
C12 C17 1.4112(18)
C17 C16 1.4000(18)
C19 C5 1.3989(19)
C11 C10 1.3960(19)
C11 C6 1.4083(19)
C20 C18 1.528(2)
C20 C21 1.533(2)
C6 C7 1.3972(18)
C28 C29 1.527(2)
C28 C30 1.5350(19)
C2 C3 1.393(2)
C16 C15 1.391(2)
C32 C31 1.531(2)
C5 C4 1.3943(19)
C13 C14 1.393(2)
C22 C23 1.531(2)
C22 C24 1.537(2)
C7 C8 1.395(2)
C25 C26 1.529(2)
C25 C27 1.537(2)
C4 C3 1.389(2)
C34 C35 1.526(2)
C34 C36 1.530(2)
C10 C9 1.397(2)
C31 C33 1.537(2)
C15 C14 1.388(2)
C8 C9 1.387(2)
C37 N1 1.1858(18)
N1 C38 1.439(2)
